data_7001700
loop_
_publ_author_name
'Ray, Debdas'
'Iyer, E. Siva Subramaniam'
'Sadhu, Kalyan K.'
'Bharadwaj, P. K.'

_publ_section_title
;
 Ag(i) induced emission with azines having donor--acceptor--donor
 chromophore
;
_journal_issue 29
_journal_name_full 'Dalton Transactions'
_journal_page_first 5683
_journal_paper_doi 10.1039/b820481k
_journal_year 2009
_chemical_formula_moiety '2(C18 H23 N4) 2(F6 P) C2 O'
_chemical_formula_sum 'C38 H46 F12 N8 O P2'
_chemical_formula_weight 920.77
_chemical_name_systematic
;
?
;
_space_group_IT_number 2
_symmetry_cell_setting triclinic
_symmetry_space_group_name_Hall '-P 1'
_symmetry_space_group_name_H-M 'P -1'
_atom_sites_solution_hydrogens geom
_atom_sites_solution_primary direct
_atom_sites_solution_secondary difmap
_audit_creation_method SHELXL-97
_cell_angle_alpha 64.345(5)
_cell_angle_beta 79.578(5)
_cell_angle_gamma 66.542(5)
_cell_formula_units_Z 1
_cell_length_a 9.634(5)
_cell_length_b 11.077(5)
_cell_length_c 11.728(5)
_cell_measurement_reflns_used 999
_cell_measurement_temperature 100
_cell_measurement_theta_max 28.23
_cell_measurement_theta_min 2.04
_cell_volume 1034.9(8)
_computing_cell_refinement 'SAINT 6.45 (Bruker, 2003)'
_computing_data_collection 'SMART 5.628 (Bruker, 2003)'
_computing_data_reduction 'SAINT 6.45 (Bruker, 2003)'
_computing_molecular_graphics 'Diamond 2.1e'
_computing_publication_material SHELXL-97
_computing_structure_refinement 'SHELXL-97 (Sheldrick, 1997)'
_computing_structure_solution SIR-97
_diffrn_ambient_temperature 100
_diffrn_measured_fraction_theta_full 0.987
_diffrn_measured_fraction_theta_max 0.987
_diffrn_measurement_device_type 'BRUKER SMART APEX'
_diffrn_measurement_method /w-scans
_diffrn_radiation_monochromator graphite
_diffrn_radiation_source 'fine-focus sealed tube'
_diffrn_radiation_type MoK\a
_diffrn_radiation_wavelength 0.71069
_diffrn_reflns_av_R_equivalents 0.0319
_diffrn_reflns_av_sigmaI/netI 0.0867
_diffrn_reflns_limit_h_max 12
_diffrn_reflns_limit_h_min -12
_diffrn_reflns_limit_k_max 14
_diffrn_reflns_limit_k_min -11
_diffrn_reflns_limit_l_max 14
_diffrn_reflns_limit_l_min -15
_diffrn_reflns_number 6919
_diffrn_reflns_theta_full 28.31
_diffrn_reflns_theta_max 28.31
_diffrn_reflns_theta_min 2.19
_exptl_absorpt_coefficient_mu 0.202
_exptl_absorpt_correction_T_max 0.9781
_exptl_absorpt_correction_T_min 0.9645
_exptl_absorpt_correction_type multi-scan
_exptl_absorpt_process_details 'SADABS 2.10 (Bruker 2003)'
_exptl_crystal_colour 'orange red'
_exptl_crystal_density_diffrn 1.477
_exptl_crystal_density_method 'not measured'
_exptl_crystal_description rectangular
_exptl_crystal_F_000 476
_exptl_crystal_size_max 0.18
_exptl_crystal_size_mid 0.15
_exptl_crystal_size_min 0.11
_refine_diff_density_max 0.850
_refine_diff_density_min -0.739
_refine_diff_density_rms 0.141
_refine_ls_extinction_method none
_refine_ls_goodness_of_fit_ref 1.088
_refine_ls_hydrogen_treatment mixed
_refine_ls_matrix_type full
_refine_ls_number_parameters 284
_refine_ls_number_reflns 4928
_refine_ls_number_restraints 0
_refine_ls_restrained_S_all 1.088
_refine_ls_R_factor_all 0.1465
_refine_ls_R_factor_gt 0.0813
_refine_ls_shift/su_max 0.000
_refine_ls_shift/su_mean 0.000
_refine_ls_structure_factor_coef Fsqd
_refine_ls_weighting_details 'calc w=1/[\s^2^(Fo^2^)+(0.1617P)^2^+0.0000P] where P=(Fo^2^+2Fc^2^)/3'
_refine_ls_weighting_scheme calc
_refine_ls_wR_factor_gt 0.2122
_refine_ls_wR_factor_ref 0.3057
_reflns_number_gt 2640
_reflns_number_total 4928
_reflns_threshold_expression >2sigma(I)
_cod_data_source_file b820481k.txt
_cod_data_source_block LLHPF6
_cod_original_sg_symbol_H-M P-1
_cod_original_formula_sum 'C38 H46 F12 N8 O1 P2'
_cod_database_code 7001700

loop_
_symmetry_equiv_pos_as_xyz
'x, y, z'
'-x, -y, -z'

loop_
_atom_site_label
_atom_site_type_symbol
_atom_site_fract_x
_atom_site_fract_y
_atom_site_fract_z
_atom_site_U_iso_or_equiv
_atom_site_adp_type
_atom_site_occupancy
_atom_site_symmetry_multiplicity
_atom_site_calc_flag
_atom_site_refinement_flags
_atom_site_disorder_assembly
_atom_site_disorder_group
P1 P 0.64008(13) 0.99160(12) 0.27830(11) 0.0284(3) Uani 1 1 d . . .
N1 N -0.2345(4) 1.5648(4) 0.0628(3) 0.0256(8) Uani 1 1 d . . .
N2 N 0.1855(4) 0.9328(4) 0.4250(3) 0.0263(8) Uani 1 1 d . . .
N3 N 0.3047(4) 0.8228(4) 0.5003(3) 0.0259(8) Uani 1 1 d . . .
N4 N 0.7666(4) 0.1893(4) 0.8359(4) 0.0299(9) Uani 1 1 d . . .
F1 F 0.4907(3) 1.0337(3) 0.2082(3) 0.0421(7) Uani 1 1 d . . .
F2 F 0.7251(3) 0.8665(3) 0.2299(3) 0.0408(7) Uani 1 1 d . . .
F3 F 0.5858(3) 0.8821(3) 0.4031(3) 0.0418(7) Uani 1 1 d . . .
F4 F 0.7887(3) 0.9483(3) 0.3510(2) 0.0393(7) Uani 1 1 d . . .
F5 F 0.5535(3) 1.1165(3) 0.3291(3) 0.0476(8) Uani 1 1 d . . .
F6 F 0.6944(3) 1.1011(3) 0.1557(3) 0.0459(8) Uani 1 1 d . . .
C1 C -0.3584(5) 1.5602(5) 0.0114(4) 0.0340(11) Uani 1 1 d . . .
H1A H -0.4201 1.6560 -0.0410 0.051 Uiso 1 1 calc R . .
H1B H -0.4188 1.5178 0.0795 0.051 Uiso 1 1 calc R . .
H1C H -0.3179 1.5038 -0.0383 0.051 Uiso 1 1 calc R . .
C2 C -0.2251(5) 1.7038(4) 0.0286(4) 0.0309(10) Uani 1 1 d . . .
H2A H -0.3071 1.7774 -0.0265 0.046 Uiso 1 1 calc R . .
H2B H -0.1306 1.7057 -0.0140 0.046 Uiso 1 1 calc R . .
H2C H -0.2315 1.7202 0.1036 0.046 Uiso 1 1 calc R . .
C3 C -0.1318(5) 1.4434(4) 0.1401(4) 0.0229(9) Uani 1 1 d . . .
C4 C -0.1421(5) 1.3058(4) 0.1789(4) 0.0239(9) Uani 1 1 d . . .
H4 H -0.2218 1.3000 0.1497 0.029 Uiso 1 1 calc R . .
C5 C -0.0396(5) 1.1839(4) 0.2567(4) 0.0246(9) Uani 1 1 d . . .
H5 H -0.0503 1.0966 0.2791 0.030 Uiso 1 1 calc R . .
C6 C 0.0827(5) 1.1861(4) 0.3045(4) 0.0246(9) Uani 1 1 d . . .
C7 C 0.0955(5) 1.3204(5) 0.2659(4) 0.0284(10) Uani 1 1 d . . .
H7 H 0.1766 1.3254 0.2941 0.034 Uiso 1 1 calc R . .
C8 C -0.0087(5) 1.4441(5) 0.1877(4) 0.0282(10) Uani 1 1 d . . .
H8 H 0.0025 1.5312 0.1655 0.034 Uiso 1 1 calc R . .
C9 C 0.1941(5) 1.0577(5) 0.3867(4) 0.0268(9) Uani 1 1 d . . .
H9 H 0.2747 1.0651 0.4130 0.032 Uiso 1 1 calc R . .
C10 C 0.3092(5) 0.6900(5) 0.5479(4) 0.0272(10) Uani 1 1 d . . .
H10 H 0.2271 0.6755 0.5322 0.033 Uiso 1 1 calc R . .
C11 C 0.4276(5) 0.5675(4) 0.6206(4) 0.0251(9) Uani 1 1 d . . .
C12 C 0.4127(5) 0.4330(4) 0.6661(4) 0.0256(9) Uani 1 1 d . . .
H12 H 0.3255 0.4279 0.6481 0.031 Uiso 1 1 calc R . .
C13 C 0.5251(5) 0.3082(5) 0.7370(4) 0.0277(10) Uani 1 1 d . . .
H13 H 0.5124 0.2207 0.7654 0.033 Uiso 1 1 calc R . .
C14 C 0.6563(5) 0.3115(4) 0.7663(4) 0.0235(9) Uani 1 1 d . . .
C15 C 0.6721(5) 0.4463(5) 0.7199(4) 0.0308(10) Uani 1 1 d . . .
H15 H 0.7600 0.4512 0.7366 0.037 Uiso 1 1 calc R . .
C16 C 0.5605(5) 0.5694(5) 0.6509(4) 0.0276(10) Uani 1 1 d . . .
H16 H 0.5731 0.6568 0.6234 0.033 Uiso 1 1 calc R . .
C17 C 0.7437(5) 0.0533(5) 0.8919(4) 0.0327(11) Uani 1 1 d . . .
H17A H 0.8324 -0.0213 0.9378 0.049 Uiso 1 1 calc R . .
H17B H 0.7254 0.0317 0.8263 0.049 Uiso 1 1 calc R . .
H17C H 0.6582 0.0594 0.9486 0.049 Uiso 1 1 calc R . .
C2S C 1.0491(6) 0.4220(5) 0.5415(5) 0.0406(12) Uani 1 1 d . . .
O2S O 0.9714(8) 0.3281(8) 0.5548(6) 0.0424(17) Uani 0.50 1 d P . .
C18 C 0.9069(5) 0.1881(5) 0.8652(5) 0.0390(12) Uani 1 1 d . . .
H18A H 0.9687 0.0915 0.9156 0.058 Uiso 1 1 calc R . .
H18B H 0.8853 0.2471 0.9114 0.058 Uiso 1 1 calc R . .
H18C H 0.9596 0.2249 0.7881 0.058 Uiso 1 1 calc R . .
HN3 H 0.381(6) 0.830(6) 0.513(5) 0.044(16) Uiso 1 1 d . . .

loop_
_atom_site_aniso_label
_atom_site_aniso_U_11
_atom_site_aniso_U_22
_atom_site_aniso_U_33
_atom_site_aniso_U_23
_atom_site_aniso_U_13
_atom_site_aniso_U_12
P1 0.0335(7) 0.0275(7) 0.0292(6) -0.0129(5) 0.0018(5) -0.0149(5)
N1 0.029(2) 0.0170(17) 0.0284(19) -0.0065(15) -0.0011(15) -0.0083(15)
N2 0.029(2) 0.0199(18) 0.0215(18) -0.0040(15) 0.0001(15) -0.0056(15)
N3 0.024(2) 0.026(2) 0.0244(19) -0.0073(16) -0.0018(15) -0.0086(16)
N4 0.032(2) 0.0234(19) 0.034(2) -0.0081(17) -0.0048(17) -0.0112(16)
F1 0.0409(16) 0.0406(17) 0.0472(17) -0.0154(14) -0.0110(13) -0.0149(14)
F2 0.0424(17) 0.0407(17) 0.0490(17) -0.0286(14) 0.0054(13) -0.0150(13)
F3 0.0415(16) 0.0423(17) 0.0435(16) -0.0160(14) 0.0096(13) -0.0225(14)
F4 0.0387(16) 0.0486(18) 0.0389(16) -0.0174(14) -0.0012(13) -0.0235(14)
F5 0.060(2) 0.0394(17) 0.0516(18) -0.0288(15) -0.0003(15) -0.0139(15)
F6 0.063(2) 0.0460(18) 0.0368(16) -0.0117(14) 0.0037(14) -0.0344(16)
C1 0.035(3) 0.031(3) 0.036(3) -0.012(2) -0.003(2) -0.012(2)
C2 0.038(3) 0.020(2) 0.033(2) -0.0081(19) 0.005(2) -0.0134(19)
C3 0.031(2) 0.020(2) 0.0187(19) -0.0070(17) 0.0078(17) -0.0137(18)
C4 0.025(2) 0.023(2) 0.026(2) -0.0110(18) 0.0026(17) -0.0109(18)
C5 0.028(2) 0.020(2) 0.027(2) -0.0084(18) 0.0030(18) -0.0128(18)
C6 0.029(2) 0.017(2) 0.025(2) -0.0086(17) 0.0057(18) -0.0088(17)
C7 0.032(2) 0.028(2) 0.031(2) -0.015(2) -0.0002(19) -0.0118(19)
C8 0.036(2) 0.022(2) 0.030(2) -0.0109(19) 0.0011(19) -0.0138(19)
C9 0.029(2) 0.025(2) 0.026(2) -0.0115(18) 0.0030(18) -0.0096(19)
C10 0.028(2) 0.025(2) 0.029(2) -0.0114(19) 0.0037(18) -0.0104(18)
C11 0.028(2) 0.024(2) 0.027(2) -0.0129(18) 0.0042(18) -0.0118(18)
C12 0.028(2) 0.023(2) 0.029(2) -0.0110(19) 0.0032(18) -0.0137(18)
C13 0.033(2) 0.023(2) 0.029(2) -0.0082(18) 0.0017(19) -0.0151(19)
C14 0.029(2) 0.019(2) 0.023(2) -0.0088(17) 0.0023(17) -0.0106(18)
C15 0.031(2) 0.027(2) 0.037(3) -0.013(2) -0.005(2) -0.011(2)
C16 0.031(2) 0.021(2) 0.029(2) -0.0057(18) 0.0029(19) -0.0136(19)
C17 0.042(3) 0.018(2) 0.032(2) -0.0052(19) -0.005(2) -0.0070(19)
C2S 0.046(3) 0.036(3) 0.041(3) -0.011(2) 0.001(2) -0.020(2)
O2S 0.040(4) 0.055(5) 0.039(4) -0.021(4) 0.000(3) -0.022(4)
C18 0.034(3) 0.025(3) 0.050(3) -0.007(2) -0.007(2) -0.010(2)

loop_
_atom_type_symbol
_atom_type_description
_atom_type_scat_dispersion_real
_atom_type_scat_dispersion_imag
_atom_type_scat_source
C C 0.0033 0.0016 'International Tables Vol C Tables 4.2.6.8 and 6.1.1.4'
H H 0.0000 0.0000 'International Tables Vol C Tables 4.2.6.8 and 6.1.1.4'
N N 0.0061 0.0033 'International Tables Vol C Tables 4.2.6.8 and 6.1.1.4'
F F 0.0171 0.0103 'International Tables Vol C Tables 4.2.6.8 and 6.1.1.4'
P P 0.1023 0.0942 'International Tables Vol C Tables 4.2.6.8 and 6.1.1.4'
O O 0.0106 0.0060 'International Tables Vol C Tables 4.2.6.8 and 6.1.1.4'

loop_
_geom_angle_atom_site_label_1
_geom_angle_atom_site_label_2
_geom_angle_atom_site_label_3
_geom_angle
_geom_angle_site_symmetry_1
_geom_angle_site_symmetry_3
_geom_angle_publ_flag
F2 P1 F1 90.18(15) . . ?
F2 P1 F6 90.69(17) . . ?
F1 P1 F6 90.62(16) . . ?
F2 P1 F4 90.15(15) . . ?
F1 P1 F4 179.01(16) . . ?
F6 P1 F4 90.31(16) . . ?
F2 P1 F3 89.89(16) . . ?
F1 P1 F3 89.90(16) . . ?
F6 P1 F3 179.22(16) . . ?
F4 P1 F3 89.16(16) . . ?
F2 P1 F5 179.17(17) . . ?
F1 P1 F5 89.88(16) . . ?
F6 P1 F5 90.14(17) . . ?
F4 P1 F5 89.77(16) . . ?
F3 P1 F5 89.28(16) . . ?
C3 N1 C2 121.0(4) . . ?
C3 N1 C1 121.0(4) . . ?
C2 N1 C1 118.0(4) . . ?
C9 N2 N3 113.5(4) . . ?
C10 N3 N2 120.1(4) . . ?
C14 N4 C18 122.7(4) . . ?
C14 N4 C17 120.5(4) . . ?
C18 N4 C17 116.7(4) . . ?
N1 C3 C8 122.2(4) . . ?
N1 C3 C4 122.0(4) . . ?
C8 C3 C4 115.9(4) . . ?
C5 C4 C3 122.1(4) . . ?
C4 C5 C6 121.6(4) . . ?
C5 C6 C7 117.1(4) . . ?
C5 C6 C9 122.7(4) . . ?
C7 C6 C9 120.3(4) . . ?
C8 C7 C6 121.5(4) . . ?
C7 C8 C3 122.0(4) . . ?
N2 C9 C6 122.1(4) . . ?
N3 C10 C11 125.8(4) . . ?
C16 C11 C12 117.1(4) . . ?
C16 C11 C10 124.6(4) . . ?
C12 C11 C10 118.3(4) . . ?
C13 C12 C11 121.3(4) . . ?
C12 C13 C14 121.0(4) . . ?
N4 C14 C13 121.2(4) . . ?
N4 C14 C15 121.1(4) . . ?
C13 C14 C15 117.7(4) . . ?
C16 C15 C14 121.1(4) . . ?
C15 C16 C11 121.6(4) . . ?
O2S C2S C2S 108.3(6) . 2_766 ?

loop_
_geom_bond_atom_site_label_1
_geom_bond_atom_site_label_2
_geom_bond_distance
_geom_bond_site_symmetry_2
_geom_bond_publ_flag
P1 F2 1.589(3) . ?
P1 F1 1.589(3) . ?
P1 F6 1.592(3) . ?
P1 F4 1.596(3) . ?
P1 F3 1.605(3) . ?
P1 F5 1.606(3) . ?
N1 C3 1.348(5) . ?
N1 C2 1.449(5) . ?
N1 C1 1.459(5) . ?
N2 C9 1.289(5) . ?
N2 N3 1.380(5) . ?
N3 C10 1.313(5) . ?
N4 C14 1.356(5) . ?
N4 C18 1.447(6) . ?
N4 C17 1.451(6) . ?
C3 C8 1.404(6) . ?
C3 C4 1.429(5) . ?
C4 C5 1.353(6) . ?
C5 C6 1.405(6) . ?
C6 C7 1.407(6) . ?
C6 C9 1.441(6) . ?
C7 C8 1.370(6) . ?
C10 C11 1.410(6) . ?
C11 C16 1.400(6) . ?
C11 C12 1.406(6) . ?
C12 C13 1.383(6) . ?
C13 C14 1.386(6) . ?
C14 C15 1.413(6) . ?
C15 C16 1.364(6) . ?
C2S O2S 1.450(9) . ?
C2S C2S 1.550(10) 2_766 ?
